data_7121293
loop_
_publ_author_name
'Shuku, Yoshiaki'
'Mizuno, Asato'
'Ushiroguchi, Ryo'
'Hyun, Chang Seok'
'Ryu, Young Jun'
'An, Byeong-Kwan'
'Kwon, Ji Eon'
'Park, Soo Young'
'Tsuchiizu, Masahisa'
'Awaga, Kunio'

_publ_section_title
;
 An exotic band structure of a supramolecular honeycomb lattice formed by
 a pancake \p-\p interaction between triradical trianions of triptycene
 tribenzoquinone.
;
_journal_issue 31
_journal_name_full 'Chemical communications (Cambridge, England)'
_journal_page_first 3815
_journal_page_last 3818
_journal_paper_doi 10.1039/c8cc00753e
_journal_volume 54
_journal_year 2018
_chemical_formula_moiety 'C20 H8 O6 Rb3'
_chemical_formula_sum 'C20 H8 O6 Rb3'
_chemical_formula_weight 600.68
_space_group_crystal_system hexagonal
_space_group_IT_number 175
_space_group_name_Hall '-P 6'
_space_group_name_H-M_alt 'P 6/m'
_symmetry_space_group_name_Hall '-P 6'
_symmetry_space_group_name_H-M 'P 6/m'
_atom_sites_solution_hydrogens geom
_atom_sites_solution_primary direct
_atom_sites_solution_secondary difmap
_audit_update_record
;
2018-01-13 deposited with the CCDC.
2018-02-12 downloaded from the CCDC.
;
_cell_angle_alpha 90.0000
_cell_angle_beta 90.0000
_cell_angle_gamma 120.0000
_cell_formula_units_Z 2
_cell_length_a 11.6406(19)
_cell_length_b 11.6406(19)
_cell_length_c 8.6575(14)
_cell_measurement_reflns_used 3264
_cell_measurement_temperature 123
_cell_measurement_theta_max 27.45
_cell_measurement_theta_min 3.10
_cell_volume 1016.0(3)
_computing_cell_refinement CrystalClear
_computing_data_collection 'CrystalClear (Rigaku/MSC Inc., 2006)'
_computing_data_reduction CrystalClear
_computing_molecular_graphics 'CrystalStructure 4.2.2'
_computing_publication_material 'CrystalStructure 4.2.2 (Rigaku, 2016)'
_computing_structure_refinement 'SHELXL Version 2016/4 (Sheldrick, 2008)'
_computing_structure_solution 'SIR92 (Altomare, et al., 1994)'
_diffrn_ambient_temperature 123
_diffrn_detector_area_resol_mean 7.314
_diffrn_measured_fraction_theta_full 0.991
_diffrn_measured_fraction_theta_max 0.988
_diffrn_measurement_device_type 'Rigaku Saturn70'
_diffrn_measurement_method \w
_diffrn_radiation_type 'Mo K\a'
_diffrn_radiation_wavelength 0.71075
_diffrn_reflns_av_R_equivalents 0.0222
_diffrn_reflns_Laue_measured_fraction_full 0.991
_diffrn_reflns_Laue_measured_fraction_max 0.988
_diffrn_reflns_limit_h_max 13
_diffrn_reflns_limit_h_min -15
_diffrn_reflns_limit_k_max 15
_diffrn_reflns_limit_k_min -15
_diffrn_reflns_limit_l_max 11
_diffrn_reflns_limit_l_min -9
_diffrn_reflns_number 8096
_diffrn_reflns_point_group_measured_fraction_full 0.991
_diffrn_reflns_point_group_measured_fraction_max 0.988
_diffrn_reflns_theta_full 25.242
_diffrn_reflns_theta_max 27.456
_diffrn_reflns_theta_min 3.102
_diffrn_standards_number 0
_exptl_absorpt_coefficient_mu 7.217
_exptl_absorpt_correction_T_max 0.930
_exptl_absorpt_correction_T_min 0.835
_exptl_absorpt_correction_type multi-scan
_exptl_absorpt_process_details 'REQAB (Rigaku, 1998)'
_exptl_crystal_colour red
_exptl_crystal_density_diffrn 1.963
_exptl_crystal_density_method 'not measured'
_exptl_crystal_description prism
_exptl_crystal_F_000 574.00
_exptl_crystal_size_max 0.180
_exptl_crystal_size_mid 0.020
_exptl_crystal_size_min 0.010
_refine_diff_density_max 1.72
_refine_diff_density_min -0.81
_refine_ls_extinction_method none
_refine_ls_goodness_of_fit_ref 1.119
_refine_ls_hydrogen_treatment constr
_refine_ls_number_parameters 46
_refine_ls_number_reflns 827
_refine_ls_number_restraints 0
_refine_ls_R_factor_all 0.0254
_refine_ls_R_factor_gt 0.0249
_refine_ls_shift/su_max 0.000
_refine_ls_structure_factor_coef Fsqd
_refine_ls_weighting_details 'w = 1/[\s^2^(Fo^2^)+(0.0292P)^2^+1.9709P] where P=(Fo^2^+2Fc^2^)/3'
_refine_ls_weighting_scheme calc
_refine_ls_wR_factor_gt 0.0617
_refine_ls_wR_factor_ref 0.0621
_reflns_Friedel_coverage 0.000
_reflns_number_gt 815
_reflns_number_total 827
_reflns_threshold_expression F^2^>2.0\s(F^2^)
_cod_data_source_file c8cc00753e2.cif
_cod_data_source_block Rb3TT
_cod_depositor_comments 'Adding full bibliography for 7121292--7121294.cif.'
_cod_database_code 7121293

loop_
_space_group_symop_id
_space_group_symop_operation_xyz
1 +X,+Y,+Z
2 -Y,+X-Y,+Z
3 -X+Y,-X,+Z
4 -X,-Y,+Z
5 +Y,-X+Y,+Z
6 +X-Y,+X,+Z
7 -X,-Y,-Z
8 +Y,-X+Y,-Z
9 +X-Y,+X,-Z
10 +X,+Y,-Z
11 -Y,+X-Y,-Z
12 -X+Y,-X,-Z

loop_
_atom_site_label
_atom_site_type_symbol
_atom_site_fract_x
_atom_site_fract_y
_atom_site_fract_z
_atom_site_U_iso_or_equiv
_atom_site_adp_type
_atom_site_occupancy
_atom_site_site_symmetry_order
_atom_site_calc_flag
_atom_site_refinement_flags_posn
_atom_site_refinement_flags_adp
_atom_site_refinement_flags_occupancy
RB6 Rb 0.68697(3) 0.13053(3) 0.000000 0.01670(13) Uani 1 2 d S T P
O5 O 0.89604(15) 0.34665(15) 0.18408(19) 0.0142(3) Uani 1 1 d . . .
C1 C 1.0045(2) 0.3531(2) 0.4209(3) 0.0134(4) Uani 1 1 d . . .
H1 H 1.077154 0.355419 0.368244 0.016 Uiso 1 1 calc R U .
C2 C 0.89826(19) 0.34980(19) 0.3310(3) 0.0106(4) Uani 1 1 d . . .
C3 C 0.7913(2) 0.34315(19) 0.4209(2) 0.0097(4) Uani 1 1 d . . .
C4 C 0.666667 0.333333 0.3511(4) 0.0093(6) Uani 1 3 d S T P
H4 H 0.666666 0.333333 0.235585 0.011 Uiso 1 3 calc R U P

loop_
_atom_site_aniso_label
_atom_site_aniso_U_11
_atom_site_aniso_U_22
_atom_site_aniso_U_33
_atom_site_aniso_U_23
_atom_site_aniso_U_13
_atom_site_aniso_U_12
RB6 0.01872(18) 0.01290(17) 0.01283(19) 0.000 0.000 0.00365(12)
O5 0.0131(7) 0.0172(8) 0.0081(8) -0.0015(6) 0.0022(6) 0.0044(6)
C1 0.0101(9) 0.0144(10) 0.0145(11) -0.0010(8) 0.0013(8) 0.0052(8)
C2 0.0108(9) 0.0084(9) 0.0094(10) -0.0003(7) 0.0009(7) 0.0024(7)
C3 0.0105(9) 0.0094(9) 0.0089(10) 0.0001(7) 0.0002(7) 0.0047(7)
C4 0.0104(9) 0.0104(9) 0.0071(16) 0.000 0.000 0.0052(5)

loop_
_atom_type_symbol
_atom_type_description
_atom_type_scat_dispersion_real
_atom_type_scat_dispersion_imag
_atom_type_scat_source
C C 0.0033 0.0016
;
International Tables for Crystallography
(Vol. C, Tables 4.2.6.8 and 6.1.1.4)
;
H H 0.0000 0.0000
;
International Tables for Crystallography
(Vol. C, Table 6.1.1.4)
;
O O 0.0106 0.0060
;
International Tables for Crystallography
(Vol. C, Tables 4.2.6.8 and 6.1.1.4)
;
Rb Rb -0.9393 2.9676
;
International Tables for Crystallography
(Vol. C, Tables 4.2.6.8 and 6.1.1.4)
;

loop_
_geom_angle_atom_site_label_1
_geom_angle_atom_site_label_2
_geom_angle_atom_site_label_3
_geom_angle
_geom_angle_site_symmetry_1
_geom_angle_site_symmetry_3
O5 RB6 O5 67.71(7) 9_545 6_545
O5 RB6 O5 161.09(6) 9_545 .
O5 RB6 O5 110.06(6) 6_545 .
O5 RB6 O5 110.06(6) 9_545 10
O5 RB6 O5 161.09(6) 6_545 10
O5 RB6 O5 65.54(6) . 10
O5 RB6 O5 64.35(5) 9_545 12_665
O5 RB6 O5 98.49(4) 6_545 12_665
O5 RB6 O5 133.30(5) . 12_665
O5 RB6 O5 97.00(6) 10 12_665
O5 RB6 O5 98.49(4) 9_545 3_665
O5 RB6 O5 64.35(5) 6_545 3_665
O5 RB6 O5 96.99(6) . 3_665
O5 RB6 O5 133.30(5) 10 3_665
O5 RB6 O5 62.81(6) 12_665 3_665
O5 RB6 C2 16.73(5) 9_545 9_545
O5 RB6 C2 84.43(5) 6_545 9_545
O5 RB6 C2 155.95(4) . 9_545
O5 RB6 C2 94.41(5) 10 9_545
O5 RB6 C2 58.84(4) 12_665 9_545
O5 RB6 C2 106.72(5) 3_665 9_545
O5 RB6 C2 84.43(5) 9_545 6_545
O5 RB6 C2 16.73(5) 6_545 6_545
O5 RB6 C2 94.42(5) . 6_545
O5 RB6 C2 155.95(4) 10 6_545
O5 RB6 C2 106.72(5) 12_665 6_545
O5 RB6 C2 58.84(4) 3_665 6_545
C2 RB6 C2 101.15(7) 9_545 6_545
O5 RB6 RB6 51.47(3) 9_545 7_655
O5 RB6 RB6 51.47(3) 6_545 7_655
O5 RB6 RB6 142.77(3) . 7_655
O5 RB6 RB6 142.77(3) 10 7_655
O5 RB6 RB6 47.03(3) 12_665 7_655
O5 RB6 RB6 47.03(3) 3_665 7_655
C2 RB6 RB6 61.25(3) 9_545 7_655
C2 RB6 RB6 61.25(3) 6_545 7_655
O5 RB6 RB6 144.76(3) 9_545 2_655
O5 RB6 RB6 144.76(3) 6_545 2_655
O5 RB6 RB6 45.20(3) . 2_655
O5 RB6 RB6 45.20(3) 10 2_655
O5 RB6 RB6 91.00(3) 12_665 2_655
O5 RB6 RB6 91.00(3) 3_665 2_655
C2 RB6 RB6 128.55(3) 9_545 2_655
C2 RB6 RB6 128.55(3) 6_545 2_655
RB6 RB6 RB6 128.164(13) 7_655 2_655
O5 RB6 RB6 106.14(3) 9_545 3_665
O5 RB6 RB6 106.14(3) 6_545 3_665
O5 RB6 RB6 92.58(3) . 3_665
O5 RB6 RB6 92.58(3) 10 3_665
O5 RB6 RB6 43.09(3) 12_665 3_665
O5 RB6 RB6 43.09(3) 3_665 3_665
C2 RB6 RB6 101.89(3) 9_545 3_665
C2 RB6 RB6 101.89(3) 6_545 3_665
RB6 RB6 RB6 68.165(13) 7_655 3_665
RB6 RB6 RB6 60.0 2_655 3_665
O5 RB6 RB6 128.87(3) 9_545 8_665
O5 RB6 RB6 128.87(3) 6_545 8_665
O5 RB6 RB6 37.02(3) . 8_665
O5 RB6 RB6 37.02(3) 10 8_665
O5 RB6 RB6 132.64(3) 12_665 8_665
O5 RB6 RB6 132.64(3) 3_665 8_665
C2 RB6 RB6 118.97(3) 9_545 8_665
C2 RB6 RB6 118.97(3) 6_545 8_665
RB6 RB6 RB6 179.523(11) 7_655 8_665
RB6 RB6 RB6 51.359(10) 2_655 8_665
RB6 RB6 RB6 111.358(10) 3_665 8_665
C2 O5 RB6 122.95(13) . 8_665
C2 O5 RB6 124.19(13) . .
RB6 O5 RB6 104.68(5) 8_665 .
C2 O5 RB6 120.44(13) . 2_655
RB6 O5 RB6 81.51(4) 8_665 2_655
RB6 O5 RB6 91.71(5) . 2_655
C1 C1 C2 122.61(12) 10_556 .
C1 C1 H1 118.7 10_556 .
C2 C1 H1 118.7 . .
O5 C2 C3 122.36(19) . .
O5 C2 C1 122.98(19) . .
C3 C2 C1 114.59(19) . .
O5 C2 RB6 40.32(10) . 8_665
C3 C2 RB6 156.70(14) . 8_665
C1 C2 RB6 85.44(12) . 8_665
C3 C3 C2 122.79(12) 10_556 .
C3 C3 C4 113.39(15) 10_556 .
C2 C3 C4 123.8(2) . .
C3 C4 C3 105.28(17) . 3_665
C3 C4 C3 105.28(17) . 2_655
C3 C4 C3 105.28(17) 3_665 2_655
C3 C4 H4 113.4 . .
C3 C4 H4 113.4 3_665 .
C3 C4 H4 113.4 2_655 .

loop_
_geom_bond_atom_site_label_1
_geom_bond_atom_site_label_2
_geom_bond_distance
_geom_bond_site_symmetry_2
RB6 O5 2.8608(16) 9_545
RB6 O5 2.8608(16) 6_545
RB6 O5 2.9443(16) .
RB6 O5 2.9444(16) 10
RB6 O5 3.0586(17) 12_665
RB6 O5 3.0586(17) 3_665
RB6 C2 3.710(2) 9_545
RB6 C2 3.710(2) 6_545
RB6 RB6 3.8671(9) 7_655
RB6 RB6 4.3084(9) 2_655
RB6 RB6 4.3084(9) 3_665
RB6 RB6 4.5959(8) 8_665
O5 C2 1.272(3) .
O5 RB6 2.8608(16) 8_665
O5 RB6 3.0586(17) 2_655
C1 C1 1.369(4) 10_556
C1 C2 1.445(3) .
C1 H1 0.9500 .
C2 C3 1.437(3) .
C2 RB6 3.710(2) 8_665
C3 C3 1.370(4) 10_556
C3 C4 1.522(2) .
C4 C3 1.522(2) 3_665
C4 C3 1.522(2) 2_655
C4 H4 1.0000 .

loop_
_geom_torsion_atom_site_label_1
_geom_torsion_atom_site_label_2
_geom_torsion_atom_site_label_3
_geom_torsion_atom_site_label_4
_geom_torsion
_geom_torsion_site_symmetry_1
_geom_torsion_site_symmetry_4
RB6 O5 C2 C3 159.03(14) 8_665 .
RB6 O5 C2 C3 -57.3(3) . .
RB6 O5 C2 C3 58.9(2) 2_655 .
RB6 O5 C2 C1 -24.4(3) 8_665 .
RB6 O5 C2 C1 119.27(18) . .
RB6 O5 C2 C1 -124.56(18) 2_655 .
RB6 O5 C2 RB6 143.6(2) . 8_665
RB6 O5 C2 RB6 -100.18(15) 2_655 8_665
C1 C1 C2 O5 -178.31(14) 10_556 .
C1 C1 C2 C3 -1.5(2) 10_556 .
C1 C1 C2 RB6 166.15(7) 10_556 8_665
O5 C2 C3 C3 178.33(14) . 10_556
C1 C2 C3 C3 1.5(2) . 10_556
RB6 C2 C3 C3 -145.8(3) 8_665 10_556
O5 C2 C3 C4 -0.7(3) . .
C1 C2 C3 C4 -177.55(16) . .
RB6 C2 C3 C4 35.1(4) 8_665 .
C3 C3 C4 C3 -55.48(16) 10_556 3_665
C2 C3 C4 C3 123.6(3) . 3_665
C3 C3 C4 C3 55.49(16) 10_556 2_655
C2 C3 C4 C3 -125.4(3) . 2_655
